data_7135374
loop_
_publ_author_name
'Goraya, Armaan'
'McCahill, Jenny'
'Ajithkumar, V. S.'
'Bedi, Vaibhav'
'Ruhlandt, Karin'
'Stephan, Douglas W.'

_publ_section_title
;
 Beyond FLP additions: FLP deprotonation and C-O bond cleavage of
 aliphatic, aryl and ester derived olefins.
;
_journal_issue 19
_journal_name_full 'Chemical communications (Cambridge, England)'
_journal_page_first 5531
_journal_page_last 5535
_journal_paper_doi 10.1039/d6cc00412a
_journal_volume 62
_journal_year 2026
_chemical_formula_moiety 'C H Cl3, C34.75 H35 B F15 O2 P, 0.9[CHCl3]'
_chemical_formula_sum 'C36.65 H36.9 B Cl5.7 F15 O2 P'
_chemical_formula_weight 1038.254
_space_group_crystal_system triclinic
_space_group_IT_number 2
_space_group_name_Hall '-P 1'
_space_group_name_H-M_alt 'P -1'
_symmetry_Int_Tables_number 2
_audit_creation_date 2026-01-10
_audit_creation_method
;
Olex2 1.5
(compiled 2025.07.13 svn.rb7424aed for OlexSys, GUI svn.r7314)
;
_audit_update_record
;
2026-01-11 deposited with the CCDC.	2026-02-13 downloaded from the CCDC.
;
_cell_angle_alpha 99.437(3)
_cell_angle_beta 91.072(3)
_cell_angle_gamma 118.514(2)
_cell_formula_units_Z 2
_cell_length_a 13.1112(15)
_cell_length_b 13.1605(15)
_cell_length_c 15.0066(17)
_cell_measurement_reflns_used 9953
_cell_measurement_temperature 150.01
_cell_measurement_theta_max 23.59
_cell_measurement_theta_min 2.47
_cell_volume 2230.4(4)
_computing_cell_refinement 'SAINT V8.40B (?, 2016)'
_computing_data_reduction 'SAINT V8.40B (?, 2016)'
_computing_molecular_graphics 'Olex2 1.5 (Dolomanov et al., 2009)'
_computing_publication_material 'Olex2 1.5 (Dolomanov et al., 2009)'
_computing_structure_refinement 'olex2.refine 1.5 (Bourhis et al., 2015)'
_diffrn_ambient_temperature 150.01
_diffrn_measured_fraction_theta_full 0.9589
_diffrn_measured_fraction_theta_max 0.9589
_diffrn_measurement_device_type 'Bruker APEX-II CCD'
_diffrn_measurement_method '\f and \w scans'
_diffrn_radiation_monochromator graphite
_diffrn_radiation_type 'Mo K\a'
_diffrn_radiation_wavelength 0.71073
_diffrn_reflns_av_R_equivalents 0.0601
_diffrn_reflns_av_unetI/netI 0.0876
_diffrn_reflns_Laue_measured_fraction_full 0.9589
_diffrn_reflns_Laue_measured_fraction_max 0.9589
_diffrn_reflns_limit_h_max 17
_diffrn_reflns_limit_h_min -16
_diffrn_reflns_limit_k_max 16
_diffrn_reflns_limit_k_min -17
_diffrn_reflns_limit_l_max 20
_diffrn_reflns_limit_l_min -20
_diffrn_reflns_number 54574
_diffrn_reflns_point_group_measured_fraction_full 0.9589
_diffrn_reflns_point_group_measured_fraction_max 0.9589
_diffrn_reflns_theta_full 24.9999
_diffrn_reflns_theta_max 25.00
_diffrn_reflns_theta_min 2.77
_diffrn_source_current 30.0
_diffrn_source_power 1.5
_diffrn_source_voltage 50.0
_diffrn_standards_number 0
_exptl_absorpt_coefficient_mu 0.498
_exptl_absorpt_correction_T_max 0.7458
_exptl_absorpt_correction_T_min 0.6717
_exptl_absorpt_correction_type none
_exptl_absorpt_process_details
;
SADABS-2016/2 (Bruker,2016/2) was used for absorption correction.
wR2(int) was 0.0809 before and 0.0592 after correction.
The Ratio of minimum to maximum transmission is 0.9006.
The \l/2 correction factor is Not present.
;
_exptl_crystal_density_diffrn 1.546
_exptl_crystal_description block
_exptl_crystal_F_000 1052.153
_refine_diff_density_max 1.3865
_refine_diff_density_min -1.0528
_refine_diff_density_rms 0.1105
_refine_ls_d_res_high 0.8409
_refine_ls_d_res_low 7.3553
_refine_ls_extinction_coef 0.024(3)
_refine_ls_extinction_expression Fc^*^=kFc[1+0.001xFc^2^\l^3^/sin(2\q)]^-1/4^
_refine_ls_goodness_of_fit_ref 1.0340
_refine_ls_hydrogen_treatment constr
_refine_ls_matrix_type full
_refine_ls_number_constraints 82
_refine_ls_number_parameters 587
_refine_ls_number_reflns 7542
_refine_ls_number_restraints 0
_refine_ls_restrained_S_all 1.0340
_refine_ls_R_factor_all 0.1110
_refine_ls_R_factor_gt 0.0804
_refine_ls_shift/su_max 0.0013
_refine_ls_shift/su_mean 0.0001
_refine_ls_structure_factor_coef Fsqd
_refine_ls_weighting_details 'w=1/[\s^2^(Fo^2^)+(0.1836P)^2^+0.2284P] where P=(Fo^2^+2Fc^2^)/3'
_refine_ls_weighting_scheme calc
_refine_ls_wR_factor_gt 0.2459
_refine_ls_wR_factor_ref 0.2647
_reflns_Friedel_coverage 0.0
_reflns_limit_h_max 15
_reflns_limit_h_min -15
_reflns_limit_k_max 15
_reflns_limit_k_min -15
_reflns_limit_l_max 17
_reflns_limit_l_min 0
_reflns_number_gt 4887
_reflns_number_total 7542
_reflns_threshold_expression I>=2u(I)
_cod_data_source_file d6cc00412a2.cif
_cod_data_source_block 1
_cod_depositor_comments 'Adding full bibliography for 7135371--7135375.cif.'
_cod_original_formula_sum 'C36.65 H36.9 B1 Cl5.7 F15 O2 P1'
_cod_database_code 7135374
_olex2_refinement_description
;
1. Fixed Uiso
 At 1.2 times of:
  All C(H) groups, All C(H,H) groups
 At 1.5 times of:
  All C(H,H,H) groups, All C(H,H,H,H,H,H) groups
2. Others
 Fixed Sof: H7a(0.75) H7b(0.75) H7c(0.75) H49a(0.25) H49b(0.25) H2a(0.75)
 H2b(0.75) H2c(0.75) H3a(0.75) H3b(0.75) H3c(0.75) H4a(0.75) H4b(0.75)
 H4c(0.75) H5a(0.75) H5b(0.75) H5c(0.75) H6a(0.75) H6b(0.75) H6c(0.75)
 H8a(0.75) H8b(0.75) H8c(0.75) H10a(0.75) H10b(0.75) H10c(0.75) H17a(0.5)
 H17b(0.5) H17c(0.5) H17a(0.5) H17b(0.5) H17c(0.5) H39a(0.25) H39b(0.25)
 H39c(0.25) C22(0.25) H38a(0.25) H38b(0.25) H38c(0.25) H9a(0.75) H9b(0.75)
 H9c(0.75) H42a(0.25) H42b(0.25) H42c(0.25) H45a(0.25) H45b(0.25) H45c(0.25)
 C23(0.25) H16a(0.25) H16b(0.25) H16c(0.25) C7(0.25) H48a(0.25) H48b(0.25)
 H48c(0.25) C6(0.25) H47a(0.25) H47b(0.25) H47c(0.25) C14(0.25) H46a(0.25)
 H46b(0.25) H46c(0.25) H49a(0.25) H49b(0.25) H49c(0.25) H2(0.5) C6(0.25)
 H6a(0.25) H6b(0.25) H6c(0.25) C9(0.75) C3(0.75) H3a(0.75) H3b(0.75) H3c(0.75)
 C11(0.75) H11a(0.75) H11b(0.75) H11c(0.75) H4aa(0.75) H4ab(0.75) H4ac(0.75)
 H4bd(0.25) H4be(0.25) H4bf(0.25) C10(0.75) H10a(0.75) H10b(0.75) H10c(0.75)
 C12(0.75) H12a(0.75) H12b(0.75) H12c(0.75) H12d(0.25) H12e(0.25) H12f(0.25)
 H2aa(0.75) H2ab(0.75) H2ac(0.75) H2bd(0.25) H2be(0.25) H2bf(0.25) H19a(0.75)
 H19b(0.75) H19c(0.75) H19d(0.25) H19e(0.25) H19f(0.25) C17(0.75) C1(0.75)
 C13(0.25) C5(0.25) C21(0.25) C8(0.25) H8a(0.25) H8b(0.25) H8c(0.25) C18(0.75)
 H18a(0.75) H18b(0.75) H18c(0.75) C16(0.25) H16a(0.25) H16b(0.25) H16c(0.25)
 C15(0.25) H15a(0.25) H15b(0.25) H15c(0.25) C6(0.25) H6b(0.25) H6c(0.25)
 H6a(0.25)
 Fixed U23: H46b(-4.978497)
 Fixed U33: H46b(7.348379)
3.a Ternary CH refined with riding coordinates:
 C47(H47)
3.b Secondary CH2 refined with riding coordinates:
 C24(H24a,H24b), C27(H27a,H27b)
3.c Me refined with riding coordinates:
 C3(H3a,H3b,H3c), C11(H11a,H11b,H11c), C4(H4aa,H4ab,H4ac), C4(H4bd,H4be,H4bf),
 C10(H10a,H10b,H10c), C12(H12a,H12b,H12c), C12(H12d,H12e,H12f), C20(H20a,H20b,
 H20c), C2(H2aa,H2ab,H2ac), C2(H2bd,H2be,H2bf), C19(H19a,H19b,H19c), C19(H19d,
 H19e,H19f), C28(H28a,H28b,H28c), C8(H8a,H8b,H8c), C18(H18a,H18b,H18c),
 C16(H16a,H16b,H16c), C15(H15a,H15b,H15c), C6(H6b,H6c,H6a)
3.d Aromatic/amide H refined with riding coordinates:
 C25(H25)
;
_smtbx_masks_special_details
;
A solvent mask was calculated and 104 electrons were 
found in a volume of 290\%A^3^ in 1 void per unit cell. 
This is consistent with the presence of 
0.9[CHCl3] per Asymmetric Unit 
which account for 104 electrons 
per unit cell.
;
_smtbx_masks_void_probe_radius 1.2
_smtbx_masks_void_truncation_radius 1.2
_olex2_submission_special_instructions 'No special instructions were received'

loop_
_space_group_symop_id
_space_group_symop_operation_xyz
1 x,y,z
2 -x,-y,-z

loop_
_atom_site_label
_atom_site_type_symbol
_atom_site_fract_x
_atom_site_fract_y
_atom_site_fract_z
_atom_site_U_iso_or_equiv
_atom_site_adp_type
_atom_site_occupancy
_atom_site_refinement_flags_posn
_atom_site_refinement_flags_occupancy
_atom_site_disorder_group
Cl1 Cl 0.2687(2) 0.7540(3) 0.39921(17) 0.1457(11) Uani 1.000000 . . .
Cl2 Cl 0.3097(2) 0.63596(17) 0.23775(19) 0.1149(8) Uani 1.000000 . . .
Cl3 Cl 0.4836(2) 0.8688(2) 0.32483(14) 0.1222(9) Uani 1.000000 . . .
C47 C 0.3353(7) 0.7705(6) 0.2958(5) 0.082(2) Uani 1.000000 . . .
P1 P 0.79299(10) 0.29577(10) 0.22510(7) 0.0351(3) Uani 1.000000 . . .
F1 F 0.1441(2) 0.1487(3) 0.33187(19) 0.0549(8) Uani 1.000000 . . .
F2 F 0.1524(3) 0.2967(4) 0.4780(2) 0.0848(12) Uani 1.000000 . . .
F3 F 0.3318(4) 0.5206(4) 0.5198(3) 0.1077(16) Uani 1.000000 . . .
F4 F 0.5088(3) 0.5945(3) 0.4098(3) 0.0939(13) Uani 1.000000 . . .
F5 F 0.5016(3) 0.4480(2) 0.2626(2) 0.0577(8) Uani 1.000000 . . .
F6 F 0.3175(2) -0.0372(2) 0.18721(17) 0.0435(6) Uani 1.000000 . . .
F7 F 0.1308(3) -0.2430(2) 0.13075(19) 0.0516(7) Uani 1.000000 . . .
F8 F -0.0744(3) -0.2589(2) 0.0696(2) 0.0612(8) Uani 1.000000 . . .
F9 F -0.0906(2) -0.0591(2) 0.07458(19) 0.0534(7) Uani 1.000000 . . .
F10 F 0.0951(2) 0.1523(2) 0.13910(18) 0.0463(7) Uani 1.000000 . . .
F11 F 0.4138(3) 0.1354(2) 0.03471(17) 0.0524(8) Uani 1.000000 . . .
F12 F 0.4503(4) 0.2235(4) -0.1155(2) 0.1093(17) Uani 1.000000 . . .
F13 F 0.3997(5) 0.4015(4) -0.1318(3) 0.153(3) Uani 1.000000 . . .
F14 F 0.3129(5) 0.4843(3) 0.0071(3) 0.141(3) Uani 1.000000 . . .
F15 F 0.2733(3) 0.3946(3) 0.1566(3) 0.0806(11) Uani 1.000000 . . .
O1 O 0.4412(3) 0.2020(3) 0.21529(18) 0.0351(7) Uani 1.000000 . . .
O2 O 0.3949(3) 0.1377(3) 0.34564(19) 0.0430(8) Uani 1.000000 . . .
C9 C 0.8581(6) 0.2598(6) 0.3223(4) 0.0476(16) Uani 0.750000 . P 1
C3 C 0.6910(7) 0.2030(7) 0.0454(5) 0.0526(18) Uani 0.750000 . P 1
C11 C 0.7775(8) 0.1400(7) 0.3414(5) 0.056(2) Uani 0.750000 . P 1
C4 C 0.6033(4) 0.0745(4) 0.1473(4) 0.0509(13) Uani 1.000000 . . .
C10 C 0.9761(8) 0.2665(10) 0.3023(6) 0.062(2) Uani 0.750000 . P 1
C12 C 0.8783(5) 0.3472(6) 0.4097(4) 0.0419(15) Uani 0.750000 . P .
C20 C 0.8418(6) 0.4870(5) 0.1416(5) 0.0735(19) Uani 1.000000 . . 1
C2 C 0.8013(5) 0.1082(5) 0.1075(4) 0.0614(16) Uani 1.000000 . . .
C19 C 0.9823(6) 0.4061(6) 0.1204(5) 0.087(2) Uani 1.000000 . . .
C17 C 0.9078(6) 0.4325(6) 0.1878(5) 0.0524(18) Uani 0.750000 . P 1
C1 C 0.7200(6) 0.1670(6) 0.1273(5) 0.0433(16) Uani 0.750000 . P 1
C24 C 0.6832(4) 0.3333(4) 0.2700(3) 0.0390(11) Uani 1.000000 . . .
C25 C 0.5967(4) 0.2560(4) 0.3249(3) 0.0347(10) Uani 1.000000 . . .
C26 C 0.4828(4) 0.2012(4) 0.2975(3) 0.0362(10) Uani 1.000000 . . .
C28 C 0.3150(6) 0.0834(7) 0.4805(4) 0.087(2) Uani 1.000000 . . .
C41 C 0.3209(4) 0.2911(4) 0.2875(3) 0.0428(12) Uani 1.000000 . . .
C46 C 0.2357(5) 0.2593(5) 0.3459(3) 0.0481(13) Uani 1.000000 . . .
C45 C 0.2388(5) 0.3335(6) 0.4243(4) 0.0658(17) Uani 1.000000 . . .
C44 C 0.3301(6) 0.4468(6) 0.4442(4) 0.078(2) Uani 1.000000 . . .
C43 C 0.4171(5) 0.4838(5) 0.3901(4) 0.0624(16) Uani 1.000000 . . .
C42 C 0.4121(5) 0.4060(4) 0.3130(3) 0.0509(13) Uani 1.000000 . . .
C29 C 0.2148(4) 0.0704(4) 0.1688(3) 0.0330(10) Uani 1.000000 . . .
C30 C 0.2190(4) -0.0344(4) 0.1628(3) 0.0335(10) Uani 1.000000 . . .
C31 C 0.1224(4) -0.1439(4) 0.1314(3) 0.0397(11) Uani 1.000000 . . .
C32 C 0.0183(4) -0.1532(4) 0.1022(3) 0.0415(11) Uani 1.000000 . . .
C33 C 0.0107(4) -0.0518(4) 0.1047(3) 0.0409(11) Uani 1.000000 . . .
C34 C 0.1082(4) 0.0561(4) 0.1376(3) 0.0348(10) Uani 1.000000 . . .
C35 C 0.3468(4) 0.2642(4) 0.1055(3) 0.0379(11) Uani 1.000000 . . .
C36 C 0.3192(5) 0.3506(4) 0.0917(4) 0.0607(16) Uani 1.000000 . . .
C37 C 0.3370(7) 0.3981(5) 0.0151(5) 0.087(3) Uani 1.000000 . . .
C38 C 0.3838(7) 0.3560(6) -0.0566(5) 0.089(3) Uani 1.000000 . . .
C39 C 0.4082(6) 0.2673(5) -0.0479(3) 0.0697(19) Uani 1.000000 . . .
C40 C 0.3884(4) 0.2242(4) 0.0317(3) 0.0452(12) Uani 1.000000 . . .
B1 B 0.3305(4) 0.2053(4) 0.1971(3) 0.0335(11) Uani 1.000000 . . .
C13 C 0.924(2) 0.3687(19) 0.3127(12) 0.058(6) Uani 0.250000 . P 2
C5 C 0.7302(18) 0.1367(19) 0.1833(18) 0.050(5) Uani 0.250000 . P 2
C21 C 0.8325(19) 0.380(2) 0.1261(17) 0.059(6) Uani 0.250000 . P 2
C8 C 0.739(3) 0.083(2) 0.284(2) 0.090(10) Uani 0.250000 . P 2
C18 C 0.9838(8) 0.5261(7) 0.2703(7) 0.077(3) Uani 0.750000 . P 1
C16 C 0.981(2) 0.501(2) 0.3323(16) 0.066(8) Uani 0.250000 . P 2
C27 C 0.4251(5) 0.1431(5) 0.4400(3) 0.0528(14) Uani 1.000000 . . 2
C15 C 1.014(3) 0.335(3) 0.289(2) 0.079(10) Uani 0.250000 . P 2
C6 C 0.727(3) 0.298(3) 0.0448(17) 0.089(10) Uani 0.250000 . P 2
H6a H 0.716(3) 0.217(3) 0.0340(17) 0.134(14) Uiso 0.250000 R P 2
H47 H 0.3009(7) 0.8044(6) 0.2575(5) 0.098(2) Uiso 1.000000 R . .
H3a H 0.7628(7) 0.2638(7) 0.0274(5) 0.079(3) Uiso 0.750000 R P 1
H3b H 0.6535(7) 0.1344(7) -0.0046(5) 0.079(3) Uiso 0.750000 R P 1
H3c H 0.6376(7) 0.2345(7) 0.0595(5) 0.079(3) Uiso 0.750000 R P 1
H11a H 0.7613(8) 0.0799(7) 0.2870(5) 0.083(3) Uiso 0.750000 R P 1
H11b H 0.8143(8) 0.1255(7) 0.3916(5) 0.083(3) Uiso 0.750000 R P 1
H11c H 0.7041(8) 0.1366(7) 0.3580(5) 0.083(3) Uiso 0.750000 R P 1
H4aa H 0.6143(4) 0.0456(4) 0.2009(4) 0.076(2) Uiso 0.750000 R P 1
H4ab H 0.5520(4) 0.1090(4) 0.1591(4) 0.076(2) Uiso 0.750000 R P 1
H4ac H 0.5678(4) 0.0088(4) 0.0950(4) 0.076(2) Uiso 0.750000 R P 1
H4bd H 0.5589(4) 0.0916(4) 0.1935(4) 0.076(2) Uiso 0.250000 R P 2
H4be H 0.5938(4) 0.1021(4) 0.0925(4) 0.076(2) Uiso 0.250000 R P 2
H4bf H 0.5745(4) -0.0107(4) 0.1323(4) 0.076(2) Uiso 0.250000 R P 2
H10a H 1.0295(8) 0.3444(10) 0.2898(6) 0.093(4) Uiso 0.750000 R P 1
H10b H 1.0102(8) 0.2536(10) 0.3552(6) 0.093(4) Uiso 0.750000 R P 1
H10c H 0.9635(8) 0.2056(10) 0.2494(6) 0.093(4) Uiso 0.750000 R P 1
H12a H 0.9308(5) 0.4275(6) 0.4011(4) 0.063(2) Uiso 0.750000 R P 1
H12b H 0.8035(5) 0.3408(6) 0.4254(4) 0.063(2) Uiso 0.750000 R P 1
H12c H 0.9137(5) 0.3297(6) 0.4590(4) 0.063(2) Uiso 0.750000 R P 1
H12d H 0.8190(5) 0.3718(6) 0.4195(4) 0.063(2) Uiso 0.250000 R P 2
H12e H 0.8442(5) 0.2633(6) 0.4116(4) 0.063(2) Uiso 0.250000 R P 2
H12f H 0.9440(5) 0.3935(6) 0.4575(4) 0.063(2) Uiso 0.250000 R P 2
H20a H 0.7911(6) 0.4306(5) 0.0877(5) 0.110(3) Uiso 1.000000 R . 1
H20b H 0.7944(6) 0.5045(5) 0.1847(5) 0.110(3) Uiso 1.000000 R . 1
H20c H 0.8989(6) 0.5600(5) 0.1237(5) 0.110(3) Uiso 1.000000 R . 1
H2aa H 0.8182(5) 0.0860(5) 0.1629(4) 0.092(2) Uiso 0.750000 R P 1
H2ab H 0.7611(5) 0.0378(5) 0.0593(4) 0.092(2) Uiso 0.750000 R P 1
H2ac H 0.8747(5) 0.1648(5) 0.0882(4) 0.092(2) Uiso 0.750000 R P 1
H2bd H 0.8844(5) 0.1485(5) 0.1305(4) 0.092(2) Uiso 0.250000 R P 2
H2be H 0.7720(5) 0.0229(5) 0.0926(4) 0.092(2) Uiso 0.250000 R P 2
H2bf H 0.7914(5) 0.1357(5) 0.0528(4) 0.092(2) Uiso 0.250000 R P 2
H19a H 0.9313(6) 0.3458(6) 0.0682(5) 0.130(4) Uiso 0.750000 R P 1
H19b H 1.0355(6) 0.4783(6) 0.0995(5) 0.130(4) Uiso 0.750000 R P 1
H19c H 1.0277(6) 0.3774(6) 0.1503(5) 0.130(4) Uiso 0.750000 R P 1
H19d H 1.0310(6) 0.4583(6) 0.1765(5) 0.130(4) Uiso 0.250000 R P 2
H19e H 0.9822(6) 0.3307(6) 0.1131(5) 0.130(4) Uiso 0.250000 R P 2
H19f H 1.0137(6) 0.4431(6) 0.0684(5) 0.130(4) Uiso 0.250000 R P 2
H24a H 0.7256(4) 0.4137(4) 0.3078(3) 0.0467(13) Uiso 1.000000 R . .
H24b H 0.6391(4) 0.3373(4) 0.2177(3) 0.0467(13) Uiso 1.000000 R . .
H25 H 0.6231(4) 0.2455(4) 0.3803(3) 0.0417(12) Uiso 1.000000 R . .
H28a H 0.3326(6) 0.0856(7) 0.5448(4) 0.130(3) Uiso 1.000000 R . .
H28b H 0.2694(6) 0.1238(7) 0.4754(4) 0.130(3) Uiso 1.000000 R . .
H28c H 0.2698(6) 0.0012(7) 0.4483(4) 0.130(3) Uiso 1.000000 R . .
H8a H 0.821(3) 0.121(2) 0.310(2) 0.135(16) Uiso 0.250000 R P 2
H8b H 0.693(3) 0.101(2) 0.328(2) 0.135(16) Uiso 0.250000 R P 2
H8c H 0.708(3) -0.002(2) 0.268(2) 0.135(16) Uiso 0.250000 R P 2
H18a H 0.9339(8) 0.5412(7) 0.3122(7) 0.116(4) Uiso 0.750000 R P 1
H18b H 1.0292(8) 0.4982(7) 0.3012(7) 0.116(4) Uiso 0.750000 R P 1
H18c H 1.0370(8) 0.5992(7) 0.2504(7) 0.116(4) Uiso 0.750000 R P 1
H16a H 0.923(2) 0.526(2) 0.3483(16) 0.099(11) Uiso 0.250000 R P 2
H16b H 1.043(2) 0.533(2) 0.3830(16) 0.099(11) Uiso 0.250000 R P 2
H16c H 1.015(2) 0.531(2) 0.2782(16) 0.099(11) Uiso 0.250000 R P 2
H27a H 0.4721(5) 0.1032(5) 0.4449(3) 0.0633(17) Uiso 1.000000 R . 2
H27b H 0.4716(5) 0.2262(5) 0.4721(3) 0.0633(17) Uiso 1.000000 R . 2
H15a H 0.979(3) 0.249(3) 0.276(2) 0.118(15) Uiso 0.250000 R P 2
H15b H 1.048(3) 0.366(3) 0.235(2) 0.118(15) Uiso 0.250000 R P 2
H15c H 1.076(3) 0.368(3) 0.340(2) 0.118(15) Uiso 0.250000 R P 2
H6b H 0.655(3) 0.297(3) 0.0624(17) 0.134(14) Uiso 0.250000 R P 2
H6c H 0.747(3) 0.330(3) -0.0108(17) 0.134(14) Uiso 0.250000 R P 2

loop_
_atom_site_aniso_label
_atom_site_aniso_U_11
_atom_site_aniso_U_22
_atom_site_aniso_U_33
_atom_site_aniso_U_12
_atom_site_aniso_U_13
_atom_site_aniso_U_23
Cl1 0.0894(16) 0.210(3) 0.0985(16) 0.0507(18) 0.0269(13) -0.0006(17)
Cl2 0.0898(15) 0.0794(12) 0.166(2) 0.0403(11) 0.0343(14) 0.0005(12)
Cl3 0.1026(16) 0.1137(16) 0.0867(13) 0.0001(13) 0.0189(11) 0.0265(11)
C47 0.090(5) 0.078(4) 0.082(4) 0.042(4) -0.009(4) 0.024(3)
P1 0.0296(6) 0.0422(7) 0.0373(6) 0.0204(5) 0.0051(5) 0.0081(5)
F1 0.0423(17) 0.0726(19) 0.0515(16) 0.0329(15) 0.0087(13) -0.0003(14)
F2 0.071(2) 0.130(3) 0.0581(19) 0.064(2) 0.0112(18) -0.0169(19)
F3 0.106(3) 0.126(3) 0.074(2) 0.068(3) -0.009(2) -0.061(2)
F4 0.083(3) 0.073(2) 0.094(3) 0.033(2) -0.024(2) -0.047(2)
F5 0.0468(18) 0.0480(16) 0.0625(18) 0.0179(14) -0.0099(14) -0.0109(13)
F6 0.0431(16) 0.0508(15) 0.0556(15) 0.0356(13) 0.0106(12) 0.0172(12)
F7 0.0564(19) 0.0434(15) 0.0659(18) 0.0309(14) 0.0148(14) 0.0167(13)
F8 0.0484(18) 0.0424(16) 0.081(2) 0.0159(14) -0.0067(15) 0.0042(14)
F9 0.0359(17) 0.0529(16) 0.0679(18) 0.0211(13) -0.0111(13) 0.0063(13)
F10 0.0407(16) 0.0467(15) 0.0574(16) 0.0300(13) -0.0069(12) -0.0012(12)
F11 0.0567(19) 0.0617(17) 0.0342(14) 0.0281(15) 0.0077(12) -0.0000(12)
F12 0.116(3) 0.114(3) 0.0365(18) 0.008(3) 0.0164(19) 0.0135(19)
F13 0.201(6) 0.089(3) 0.077(3) -0.010(3) -0.051(3) 0.051(2)
F14 0.176(5) 0.050(2) 0.161(4) 0.032(3) -0.114(4) 0.017(2)
F15 0.082(3) 0.0572(19) 0.108(3) 0.0493(19) -0.041(2) -0.0133(18)
O1 0.0338(17) 0.0498(17) 0.0268(14) 0.0253(14) 0.0029(12) 0.0046(12)
O2 0.0334(18) 0.069(2) 0.0311(15) 0.0268(16) 0.0065(13) 0.0131(14)
C9 0.049(4) 0.070(5) 0.045(4) 0.042(4) 0.011(3) 0.021(3)
C3 0.047(4) 0.076(5) 0.045(4) 0.039(4) 0.006(3) 0.008(4)
C11 0.062(5) 0.066(5) 0.048(4) 0.038(4) 0.007(4) 0.013(4)
C4 0.040(3) 0.047(3) 0.065(3) 0.025(2) 0.010(2) -0.004(2)
C10 0.046(6) 0.108(8) 0.054(5) 0.054(6) 0.011(4) 0.016(5)
C12 0.029(3) 0.076(4) 0.025(3) 0.029(3) -0.003(2) 0.009(3)
C20 0.066(4) 0.062(4) 0.096(5) 0.025(3) 0.016(3) 0.045(3)
C2 0.052(3) 0.065(3) 0.070(4) 0.037(3) 0.015(3) -0.008(3)
C19 0.076(5) 0.085(4) 0.105(5) 0.034(4) 0.062(4) 0.047(4)
C17 0.039(4) 0.053(4) 0.061(4) 0.016(3) 0.011(4) 0.021(3)
C1 0.039(4) 0.050(4) 0.041(4) 0.023(3) 0.010(3) 0.002(3)
C24 0.038(3) 0.040(2) 0.044(2) 0.025(2) 0.003(2) 0.0045(19)
C25 0.032(3) 0.050(3) 0.029(2) 0.026(2) 0.0001(18) 0.0059(18)
C26 0.042(3) 0.045(2) 0.027(2) 0.025(2) 0.0088(19) 0.0074(18)
C28 0.059(4) 0.142(6) 0.054(3) 0.039(4) 0.022(3) 0.040(4)
C41 0.038(3) 0.051(3) 0.042(2) 0.031(2) -0.008(2) -0.011(2)
C46 0.043(3) 0.063(3) 0.041(3) 0.035(3) -0.005(2) -0.012(2)
C45 0.057(4) 0.100(5) 0.053(3) 0.056(4) 0.003(3) -0.009(3)
C44 0.058(4) 0.092(5) 0.063(4) 0.041(4) -0.017(3) -0.050(3)
C43 0.059(4) 0.060(3) 0.058(3) 0.033(3) -0.021(3) -0.026(3)
C42 0.042(3) 0.053(3) 0.051(3) 0.026(2) -0.006(2) -0.013(2)
C29 0.035(3) 0.043(2) 0.031(2) 0.027(2) 0.0046(18) 0.0057(17)
C30 0.033(3) 0.041(2) 0.032(2) 0.022(2) 0.0073(18) 0.0087(17)
C31 0.051(3) 0.041(3) 0.041(2) 0.032(2) 0.012(2) 0.0129(19)
C32 0.037(3) 0.035(2) 0.046(3) 0.013(2) 0.005(2) 0.0084(19)
C33 0.034(3) 0.055(3) 0.042(2) 0.028(2) 0.003(2) 0.010(2)
C34 0.038(3) 0.036(2) 0.036(2) 0.025(2) 0.0024(19) 0.0014(17)
C35 0.032(3) 0.033(2) 0.039(2) 0.0115(19) -0.0119(19) -0.0005(18)
C36 0.065(4) 0.040(3) 0.066(3) 0.022(3) -0.032(3) -0.002(3)
C37 0.100(6) 0.042(3) 0.095(5) 0.017(3) -0.061(4) 0.019(3)
C38 0.102(6) 0.054(4) 0.057(4) -0.008(4) -0.035(4) 0.024(3)
C39 0.074(4) 0.061(4) 0.034(3) 0.002(3) -0.015(3) 0.010(2)
C40 0.045(3) 0.035(2) 0.037(2) 0.005(2) -0.010(2) 0.0074(19)
B1 0.034(3) 0.036(3) 0.029(2) 0.020(2) -0.004(2) -0.0035(19)
C13 0.11(2) 0.064(14) 0.031(10) 0.072(15) 0.007(11) 0.010(9)
C5 0.036(12) 0.054(13) 0.070(15) 0.033(10) 0.011(11) 0.002(11)
C21 0.039(13) 0.085(17) 0.079(15) 0.037(12) 0.020(12) 0.061(13)
C8 0.11(3) 0.059(17) 0.13(3) 0.047(18) 0.06(2) 0.071(18)
C18 0.055(5) 0.047(5) 0.103(7) 0.006(4) 0.022(5) 0.004(5)
C16 0.052(14) 0.052(13) 0.045(12) -0.003(11) -0.002(11) -0.023(11)
C27 0.053(3) 0.073(3) 0.031(2) 0.028(3) 0.010(2) 0.016(2)
C15 0.047(17) 0.09(2) 0.063(17) 0.007(16) 0.014(13) 0.003(16)
C6 0.11(3) 0.14(3) 0.048(13) 0.08(2) -0.016(14) 0.034(17)

loop_
_atom_type_symbol
_atom_type_scat_dispersion_real
_atom_type_scat_dispersion_imag
_atom_type_scat_Cromer_Mann_a1
_atom_type_scat_Cromer_Mann_a2
_atom_type_scat_Cromer_Mann_a3
_atom_type_scat_Cromer_Mann_a4
_atom_type_scat_Cromer_Mann_b1
_atom_type_scat_Cromer_Mann_b2
_atom_type_scat_Cromer_Mann_b3
_atom_type_scat_Cromer_Mann_b4
_atom_type_scat_Cromer_Mann_c
_atom_type_scat_source
_atom_type_scat_dispersion_source
B 0.00156 0.00068 2.05450 1.33260 1.09790 0.70680 23.21850 1.02100 60.34980 0.14030 -0.19320 'International Tables Volume C Table 6.1.1.4 (pp. 500-502)' 'Brennan, Cowan, Rev. Sci. Instrum., 1992, 63, 850'
C 0.00313 0.00162 2.31000 1.02000 1.58860 0.86500 20.84390 10.20750 0.56870 51.65120 0.21560 'International Tables Volume C Table 6.1.1.4 (pp. 500-502)' 'Brennan, Cowan, Rev. Sci. Instrum., 1992, 63, 850'
Cl 0.14908 0.15974 11.46040 7.19640 6.25560 1.64550 0.01040 1.16620 18.51940 47.77840 -9.55740 'International Tables Volume C Table 6.1.1.4 (pp. 500-502)' 'Brennan, Cowan, Rev. Sci. Instrum., 1992, 63, 850'
F 0.01756 0.01033 3.53920 2.64120 1.51700 1.02430 10.28250 4.29440 0.26150 26.14760 0.27760 'International Tables Volume C Table 6.1.1.4 (pp. 500-502)' 'Brennan, Cowan, Rev. Sci. Instrum., 1992, 63, 850'
H 0.00000 0.00000 0.49300 0.32291 0.14019 0.04081 10.51090 26.12570 3.14236 57.79970 0.00304 'International Tables Volume C Table 6.1.1.4 (pp. 500-502)' 'Brennan, Cowan, Rev. Sci. Instrum., 1992, 63, 850'
O 0.01085 0.00610 3.04850 2.28680 1.54630 0.86700 13.27710 5.70110 0.32390 32.90890 0.25080 'International Tables Volume C Table 6.1.1.4 (pp. 500-502)' 'Brennan, Cowan, Rev. Sci. Instrum., 1992, 63, 850'
P 0.10265 0.09519 6.43450 4.17910 1.78000 1.49080 1.90670 27.15700 0.52600 68.16450 1.11490 'International Tables Volume C Table 6.1.1.4 (pp. 500-502)' 'Brennan, Cowan, Rev. Sci. Instrum., 1992, 63, 850'

loop_
_geom_angle_atom_site_label_1
_geom_angle_atom_site_label_2
_geom_angle_atom_site_label_3
_geom_angle
_geom_angle_site_symmetry_1
_geom_angle_site_symmetry_3
_geom_angle_publ_flag
Cl2 C47 Cl1 109.7(4) . . ?
Cl3 C47 Cl1 107.3(4) . . ?
Cl3 C47 Cl2 112.2(5) . . ?
H47 C47 Cl1 109.2(3) . . ?
H47 C47 Cl2 109.2(3) . . ?
H47 C47 Cl3 109.2(2) . . ?
C17 P1 C9 110.8(3) . . ?
C1 P1 C9 112.0(3) . . ?
C1 P1 C17 111.8(3) . . ?
C24 P1 C9 107.3(2) . . ?
C24 P1 C17 106.0(3) . . ?
C24 P1 C1 108.7(3) . . ?
C13 P1 C9 40.4(6) . . ?
C13 P1 C17 72.2(7) . . ?
C13 P1 C1 140.2(6) . . ?
C13 P1 C24 107.7(6) . . ?
C5 P1 C9 81.4(9) . . ?
C5 P1 C17 134.7(8) . . ?
C5 P1 C1 31.9(8) . . ?
C5 P1 C24 111.6(6) . . ?
C5 P1 C13 117.1(10) . . ?
C21 P1 C9 143.4(7) . . ?
C21 P1 C17 36.2(7) . . ?
C21 P1 C1 81.0(9) . . ?
C21 P1 C24 99.8(7) . . ?
C21 P1 C13 108.0(10) . . ?
C21 P1 C5 111.3(12) . . ?
B1 O1 C26 124.0(3) . . ?
C27 O2 C26 117.7(4) . . ?
C11 C9 P1 112.3(5) . . ?
C10 C9 P1 111.3(5) . . ?
C10 C9 C11 108.8(7) . . ?
C12 C9 P1 109.8(5) . . ?
C12 C9 C11 106.0(5) . . ?
C12 C9 C10 108.4(6) . . ?
H3a C3 C1 109.5 . . ?
H3b C3 C1 109.5 . . ?
H3b C3 H3a 109.5 . . ?
H3c C3 C1 109.5 . . ?
H3c C3 H3a 109.5 . . ?
H3c C3 H3b 109.5 . . ?
H11a C11 C9 109.5 . . ?
H11b C11 C9 109.5 . . ?
H11b C11 H11a 109.5 . . ?
H11c C11 C9 109.5 . . ?
H11c C11 H11a 109.5 . . ?
H11c C11 H11b 109.5 . . ?
C5 C4 C1 39.7 . . ?
H4aa C4 C1 109.5 . . ?
H4aa C4 C5 69.8 . . ?
H4ab C4 C1 109.5 . . ?
H4ab C4 C5 123.6 . . ?
H4ab C4 H4aa 109.5 . . ?
H4ac C4 C1 109.5 . . ?
H4ac C4 C5 124.2 . . ?
H4ac C4 H4aa 109.5 . . ?
H4ac C4 H4ab 109.5 . . ?
H4bd C4 C1 122.9 . . ?
H4bd C4 C5 109.5 . . ?
H4bd C4 H4aa 72.6 . . ?
H4bd C4 H4ab 36.9 . . ?
H4bd C4 H4ac 123.8 . . ?
H4be C4 C1 69.8 . . ?
H4be C4 C5 109.5 . . ?
H4be C4 H4aa 177.9 . . ?
H4be C4 H4ab 72.6 . . ?
H4be C4 H4ac 69.2 . . ?
H4be C4 H4bd 109.5 . . ?
H4bf C4 C1 124.8 . . ?
H4bf C4 C5 109.5 . . ?
H4bf C4 H4aa 69.2 . . ?
H4bf C4 H4ab 123.1 . . ?
H4bf C4 H4ac 40.2 . . ?
H4bf C4 H4bd 109.5 . . ?
H4bf C4 H4be 109.5 . . ?
H10a C10 C9 109.5 . . ?
H10b C10 C9 109.5 . . ?
H10b C10 H10a 109.5 . . ?
H10c C10 C9 109.5 . . ?
H10c C10 H10a 109.5 . . ?
H10c C10 H10b 109.5 . . ?
C13 C12 C9 49.4 . . ?
H12a C12 C9 109.5 . . ?
H12a C12 C13 60.1 . . ?
H12b C12 C9 109.5 . . ?
H12b C12 C13 122.9 . . ?
H12b C12 H12a 109.5 . . ?
H12c C12 C9 109.5 . . ?
H12c C12 C13 127.3 . . ?
H12c C12 H12a 109.5 . . ?
H12c C12 H12b 109.5 . . ?
H12d C12 C9 116.5 . . ?
H12d C12 C13 109.5 . . ?
H12d C12 H12a 86.9 . . ?
H12d C12 H12b 22.7 . . ?
H12d C12 H12c 122.0 . . ?
H12e C12 C9 61.0 . . ?
H12e C12 C13 109.5 . . ?
H12e C12 H12a 163.3 . . ?
H12e C12 H12b 87.1 . . ?
H12e C12 H12c 65.1 . . ?
H12e C12 H12d 109.5 . . ?
H12f C12 C9 133.6 . . ?
H12f C12 C13 109.5 . . ?
H12f C12 H12a 66.1 . . ?
H12f C12 H12b 115.4 . . ?
H12f C12 H12c 44.5 . . ?
H12f C12 H12d 109.5 . . ?
H12f C12 H12e 109.5 . . ?
H20a C20 C17 109.5 . . ?
H20b C20 C17 109.5 . . ?
H20b C20 H20a 109.5 . . ?
H20c C20 C17 109.5 . . ?
H20c C20 H20a 109.5 . . ?
H20c C20 H20b 109.5 . . ?
C5 C2 C1 37.3 . . ?
H2aa C2 C1 109.5 . . ?
H2aa C2 C5 72.3 . . ?
H2ab C2 C1 109.5 . . ?
H2ab C2 C5 120.0 . . ?
H2ab C2 H2aa 109.5 . . ?
H2ac C2 C1 109.5 . . ?
H2ac C2 C5 126.7 . . ?
H2ac C2 H2aa 109.5 . . ?
H2ac C2 H2ab 109.5 . . ?
H2bd C2 C1 122.9 . . ?
H2bd C2 C5 109.5 . . ?
H2bd C2 H2aa 65.8 . . ?
H2bd C2 H2ab 126.2 . . ?
H2bd C2 H2ac 43.7 . . ?
H2be C2 C1 124.0 . . ?
H2be C2 C5 109.5 . . ?
H2be C2 H2aa 73.6 . . ?
H2be C2 H2ab 35.9 . . ?
H2be C2 H2ac 122.3 . . ?
H2be C2 H2bd 109.5 . . ?
H2bf C2 C1 72.2 . . ?
H2bf C2 C5 109.5 . . ?
H2bf C2 H2aa 175.2 . . ?
H2bf C2 H2ab 73.7 . . ?
H2bf C2 H2ac 65.8 . . ?
H2bf C2 H2bd 109.5 . . ?
H2bf C2 H2be 109.5 . . ?
C21 C19 C17 40.1 . . ?
H19a C19 C17 109.5 . . ?
H19a C19 C21 70.4 . . ?
H19b C19 C17 109.5 . . ?
H19b C19 C21 115.0 . . ?
H19b C19 H19a 109.5 . . ?
H19c C19 C17 109.5 . . ?
H19c C19 C21 132.6 . . ?
H19c C19 H19a 109.5 . . ?
H19c C19 H19b 109.5 . . ?
H19d C19 C17 69.6 . . ?
H19d C19 C21 109.5 . . ?
H19d C19 H19a 172.8 . . ?
H19d C19 H19b 77.2 . . ?
H19d C19 H19c 65.0 . . ?
H19e C19 C17 119.9 . . ?
H19e C19 C21 109.5 . . ?
H19e C19 H19a 64.5 . . ?
H19e C19 H19b 129.5 . . ?
H19e C19 H19c 45.3 . . ?
H19e C19 H19d 109.5 . . ?
H19f C19 C17 128.0 . . ?
H19f C19 C21 109.5 . . ?
H19f C19 H19a 76.9 . . ?
H19f C19 H19b 33.1 . . ?
H19f C19 H19c 116.7 . . ?
H19f C19 H19d 109.5 . . ?
H19f C19 H19e 109.5 . . ?
C20 C17 P1 107.3(5) . . ?
C19 C17 P1 112.9(5) . . ?
C19 C17 C20 109.2(6) . . ?
C18 C17 P1 110.4(5) . . ?
C18 C17 C20 105.5(7) . . ?
C18 C17 C19 111.3(6) . . ?
C3 C1 P1 111.2(5) . . ?
C4 C1 P1 111.7(4) . . ?
C4 C1 C3 103.9(6) . . ?
C2 C1 P1 109.3(5) . . ?
C2 C1 C3 112.2(5) . . ?
C2 C1 C4 108.4(5) . . ?
C25 C24 P1 119.3(3) . . ?
H24a C24 P1 107.50(14) . . ?
H24a C24 C25 107.5(2) . . ?
H24b C24 P1 107.50(15) . . ?
H24b C24 C25 107.5(3) . . ?
H24b C24 H24a 107.0 . . ?
C26 C25 C24 120.9(4) . . ?
H25 C25 C24 119.6(3) . . ?
H25 C25 C26 119.6(3) . . ?
O2 C26 O1 111.6(4) . . ?
C25 C26 O1 122.2(4) . . ?
C25 C26 O2 126.3(4) . . ?
H28a C28 C27 109.5 . . ?
H28b C28 C27 109.5 . . ?
H28b C28 H28a 109.5 . . ?
H28c C28 C27 109.5 . . ?
H28c C28 H28a 109.5 . . ?
H28c C28 H28b 109.5 . . ?
C42 C41 C46 114.4(4) . . ?
B1 C41 C46 127.4(4) . . ?
B1 C41 C42 118.0(4) . . ?
C41 C46 F1 121.0(4) . . ?
C45 C46 F1 114.9(5) . . ?
C45 C46 C41 124.0(5) . . ?
C46 C45 F2 120.9(6) . . ?
C44 C45 F2 120.6(5) . . ?
C44 C45 C46 118.5(5) . . ?
C45 C44 F3 118.6(6) . . ?
C43 C44 F3 120.8(6) . . ?
C43 C44 C45 120.6(5) . . ?
C44 C43 F4 121.2(5) . . ?
C42 C43 F4 119.5(6) . . ?
C42 C43 C44 119.2(5) . . ?
C41 C42 F5 120.5(4) . . ?
C43 C42 F5 116.2(5) . . ?
C43 C42 C41 123.3(5) . . ?
C34 C29 C30 114.6(4) . . ?
B1 C29 C30 124.7(4) . . ?
B1 C29 C34 120.2(4) . . ?
C29 C30 F6 122.9(4) . . ?
C31 C30 F6 114.7(4) . . ?
C31 C30 C29 122.4(4) . . ?
C30 C31 F7 119.6(4) . . ?
C32 C31 F7 119.8(4) . . ?
C32 C31 C30 120.5(4) . . ?
C31 C32 F8 120.6(4) . . ?
C33 C32 F8 120.3(5) . . ?
C33 C32 C31 119.1(4) . . ?
C32 C33 F9 119.9(4) . . ?
C34 C33 F9 121.1(4) . . ?
C34 C33 C32 119.0(5) . . ?
C29 C34 F10 119.4(4) . . ?
C33 C34 F10 116.3(4) . . ?
C33 C34 C29 124.3(4) . . ?
C40 C35 C36 113.6(5) . . ?
B1 C35 C36 126.8(5) . . ?
B1 C35 C40 119.5(4) . . ?
C35 C36 F15 120.2(5) . . ?
C37 C36 F15 115.4(6) . . ?
C37 C36 C35 124.4(7) . . ?
C36 C37 F14 121.7(9) . . ?
C38 C37 F14 119.3(7) . . ?
C38 C37 C36 119.0(6) . . ?
C37 C38 F13 118.9(8) . . ?
C39 C38 F13 122.2(9) . . ?
C39 C38 C37 118.9(5) . . ?
C38 C39 F12 120.5(6) . . ?
C40 C39 F12 120.8(6) . . ?
C40 C39 C38 118.7(6) . . ?
C35 C40 F11 119.6(4) . . ?
C39 C40 F11 115.1(5) . . ?
C39 C40 C35 125.2(5) . . ?
C41 B1 O1 106.9(3) . . ?
C29 B1 O1 112.3(4) . . ?
C29 B1 C41 114.9(4) . . ?
C35 B1 O1 105.0(4) . . ?
C35 B1 C41 111.6(4) . . ?
C35 B1 C29 105.9(3) . . ?
C12 C13 P1 108.1(15) . . ?
C16 C13 P1 113.7(16) . . ?
C16 C13 C12 98.1(14) . . ?
C15 C13 P1 113.0(16) . . ?
C15 C13 C12 115.3(18) . . ?
C15 C13 C16 108(2) . . ?
C4 C5 P1 114.5(13) . . ?
C2 C5 P1 111.7(13) . . ?
C2 C5 C4 108.9(14) . . ?
C8 C5 P1 103.1(16) . . ?
C8 C5 C4 106.4(18) . . ?
C8 C5 C2 112.1(17) . . ?
C19 C21 P1 98.9(10) . . ?
C6 C21 P1 105.1(15) . . ?
C6 C21 C19 123(2) . . ?
H8a C8 C5 109.5 . . ?
H8b C8 C5 109.5 . . ?
H8b C8 H8a 109.5 . . ?
H8c C8 C5 109.5 . . ?
H8c C8 H8a 109.5 . . ?
H8c C8 H8b 109.5 . . ?
H18a C18 C17 109.5 . . ?
H18b C18 C17 109.5 . . ?
H18b C18 H18a 109.5 . . ?
H18c C18 C17 109.5 . . ?
H18c C18 H18a 109.5 . . ?
H18c C18 H18b 109.5 . . ?
H16a C16 C13 109.5 . . ?
H16b C16 C13 109.5 . . ?
H16b C16 H16a 109.5 . . ?
H16c C16 C13 109.5 . . ?
H16c C16 H16a 109.5 . . ?
H16c C16 H16b 109.5 . . ?
C28 C27 O2 107.5(5) . . ?
H27a C27 O2 110.2(3) . . ?
H27a C27 C28 110.2(4) . . ?
H27b C27 O2 110.2(3) . . ?
H27b C27 C28 110.2(4) . . ?
H27b C27 H27a 108.5 . . ?
H15a C15 C13 109.5 . . ?
H15b C15 C13 109.5 . . ?
H15b C15 H15a 109.5 . . ?
H15c C15 C13 109.5 . . ?
H15c C15 H15a 109.5 . . ?
H15c C15 H15b 109.5 . . ?
H6a C6 C21 109.5 . . ?
H6b C6 C21 109.5 . . ?
H6b C6 H6a 109.5 . . ?
H6c C6 C21 109.5 . . ?
H6c C6 H6a 109.5 . . ?
H6c C6 H6b 109.5 . . ?

loop_
_geom_bond_atom_site_label_1
_geom_bond_atom_site_label_2
_geom_bond_distance
_geom_bond_site_symmetry_2
_geom_bond_publ_flag
Cl1 C47 1.788(8) . ?
Cl2 C47 1.710(7) . ?
Cl3 C47 1.739(8) . ?
C47 H47 1.0000 . ?
P1 C9 1.910(7) . ?
P1 C17 1.896(6) . ?
P1 C1 1.878(6) . ?
P1 C24 1.837(5) . ?
P1 C13 1.87(2) . ?
P1 C5 1.83(2) . ?
P1 C21 1.933(19) . ?
F1 C46 1.352(6) . ?
F2 C45 1.345(7) . ?
F3 C44 1.360(6) . ?
F4 C43 1.352(6) . ?
F5 C42 1.344(6) . ?
F6 C30 1.355(5) . ?
F7 C31 1.360(5) . ?
F8 C32 1.339(5) . ?
F9 C33 1.350(5) . ?
F10 C34 1.354(5) . ?
F11 C40 1.366(6) . ?
F12 C39 1.342(8) . ?
F13 C38 1.336(7) . ?
F14 C37 1.337(8) . ?
F15 C36 1.349(7) . ?
O1 C26 1.343(5) . ?
O1 B1 1.494(6) . ?
O2 C26 1.363(5) . ?
O2 C27 1.444(6) . ?
C9 C11 1.501(11) . ?
C9 C10 1.546(11) . ?
C9 C12 1.522(9) . ?
C3 C1 1.492(11) . ?
C3 H3a 0.9800 . ?
C3 H3b 0.9800 . ?
C3 H3c 0.9800 . ?
C11 H11a 0.9800 . ?
C11 H11b 0.9800 . ?
C11 H11c 0.9800 . ?
C4 C1 1.506(8) . ?
C4 C5 1.50(2) . ?
C4 H4aa 0.9800 . ?
C4 H4ab 0.9800 . ?
C4 H4ac 0.9800 . ?
C4 H4bd 0.9800 . ?
C4 H4be 0.9800 . ?
C4 H4bf 0.9800 . ?
C10 H10a 0.9800 . ?
C10 H10b 0.9800 . ?
C10 H10c 0.9800 . ?
C12 C13 1.60(2) . ?
C12 H12a 0.9800 . ?
C12 H12b 0.9800 . ?
C12 H12c 0.9800 . ?
C12 H12d 0.9800 . ?
C12 H12e 0.9800 . ?
C12 H12f 0.9800 . ?
C20 C17 1.573(10) . ?
C20 H20a 0.9800 . ?
C20 H20b 0.9800 . ?
C20 H20c 0.9800 . ?
C2 C1 1.597(9) . ?
C2 C5 1.59(2) . ?
C2 H2aa 0.9800 . ?
C2 H2ab 0.9800 . ?
C2 H2ac 0.9800 . ?
C2 H2bd 0.9800 . ?
C2 H2be 0.9800 . ?
C2 H2bf 0.9800 . ?
C19 C17 1.531(9) . ?
C19 C21 1.83(2) . ?
C19 H19a 0.9800 . ?
C19 H19b 0.9800 . ?
C19 H19c 0.9800 . ?
C19 H19d 0.9800 . ?
C19 H19e 0.9800 . ?
C19 H19f 0.9800 . ?
C17 C18 1.524(12) . ?
C24 C25 1.486(6) . ?
C24 H24a 0.9900 . ?
C24 H24b 0.9900 . ?
C25 C26 1.331(6) . ?
C25 H25 0.9500 . ?
C28 C27 1.476(7) . ?
C28 H28a 0.9800 . ?
C28 H28b 0.9800 . ?
C28 H28c 0.9800 . ?
C41 C46 1.379(7) . ?
C41 C42 1.389(7) . ?
C41 B1 1.664(6) . ?
C46 C45 1.386(7) . ?
C45 C44 1.372(9) . ?
C44 C43 1.354(9) . ?
C43 C42 1.392(7) . ?
C29 C30 1.394(6) . ?
C29 C34 1.379(6) . ?
C29 B1 1.670(6) . ?
C30 C31 1.384(6) . ?
C31 C32 1.368(7) . ?
C32 C33 1.378(7) . ?
C33 C34 1.381(6) . ?
C35 C36 1.392(7) . ?
C35 C40 1.381(7) . ?
C35 B1 1.654(7) . ?
C36 C37 1.368(9) . ?
C37 C38 1.412(12) . ?
C38 C39 1.374(10) . ?
C39 C40 1.381(7) . ?
C13 C16 1.50(3) . ?
C13 C15 1.49(4) . ?
C5 C8 1.79(4) . ?
C21 C6 1.63(4) . ?
C8 H8a 0.9800 . ?
C8 H8b 0.9800 . ?
C8 H8c 0.9800 . ?
C18 H18a 0.9800 . ?
C18 H18b 0.9800 . ?
C18 H18c 0.9800 . ?
C16 H16a 0.9800 . ?
C16 H16b 0.9800 . ?
C16 H16c 0.9800 . ?
C27 H27a 0.9900 . ?
C27 H27b 0.9900 . ?
C15 H15a 0.9800 . ?
C15 H15b 0.9800 . ?
C15 H15c 0.9800 . ?
C6 H6a 0.9800 . ?
C6 H6b 0.9800 . ?
C6 H6c 0.9800 . ?

loop_
_geom_torsion_atom_site_label_1
_geom_torsion_atom_site_label_2
_geom_torsion_atom_site_label_3
_geom_torsion_atom_site_label_4
_geom_torsion
_geom_torsion_site_symmetry_1
_geom_torsion_site_symmetry_2
_geom_torsion_site_symmetry_3
_geom_torsion_site_symmetry_4
_geom_torsion_publ_flag
P1 C9 C12 C13 -55.6(13) . . . . ?
P1 C17 C19 C21 69.3(12) . . . . ?
P1 C1 C4 C5 -59.5(13) . . . . ?
P1 C1 C2 C5 61.8(14) . . . . ?
P1 C24 C25 C26 -118.7(4) . . . . ?
P1 C13 C12 C9 56.3(10) . . . . ?
P1 C5 C4 C1 64.3(15) . . . . ?
P1 C5 C2 C1 -66.6(15) . . . . ?
P1 C21 C19 C17 -58.8(11) . . . . ?
F1 C46 C41 C42 -177.3(5) . . . . ?
F1 C46 C41 B1 -2.5(6) . . . . ?
F1 C46 C45 F2 -3.2(6) . . . . ?
F1 C46 C45 C44 179.1(5) . . . . ?
F2 C45 C46 C41 179.7(5) . . . . ?
F2 C45 C44 F3 0.7(7) . . . . ?
F2 C45 C44 C43 180.0(6) . . . . ?
F3 C44 C45 C46 178.5(6) . . . . ?
F3 C44 C43 F4 0.7(8) . . . . ?
F3 C44 C43 C42 -179.7(6) . . . . ?
F4 C43 C44 C45 -178.6(6) . . . . ?
F4 C43 C42 F5 0.1(6) . . . . ?
F4 C43 C42 C41 -179.7(5) . . . . ?
F5 C42 C41 C46 179.2(5) . . . . ?
F5 C42 C41 B1 3.8(6) . . . . ?
F5 C42 C43 C44 -179.5(6) . . . . ?
F6 C30 C29 C34 177.6(4) . . . . ?
F6 C30 C29 B1 5.8(5) . . . . ?
F6 C30 C31 F7 2.7(4) . . . . ?
F6 C30 C31 C32 -178.3(3) . . . . ?
F7 C31 C30 C29 -177.2(4) . . . . ?
F7 C31 C32 F8 -2.8(5) . . . . ?
F7 C31 C32 C33 178.9(4) . . . . ?
F8 C32 C31 C30 178.2(4) . . . . ?
F8 C32 C33 F9 0.4(5) . . . . ?
F8 C32 C33 C34 -179.1(4) . . . . ?
F9 C33 C32 C31 178.7(4) . . . . ?
F9 C33 C34 F10 1.2(5) . . . . ?
F9 C33 C34 C29 -179.5(4) . . . . ?
F10 C34 C29 C30 -179.1(4) . . . . ?
F10 C34 C29 B1 -6.9(4) . . . . ?
F10 C34 C33 C32 -179.4(4) . . . . ?
F11 C40 C35 C36 -177.0(4) . . . . ?
F11 C40 C35 B1 1.0(5) . . . . ?
F11 C40 C39 F12 -0.6(5) . . . . ?
F11 C40 C39 C38 179.4(5) . . . . ?
F12 C39 C38 F13 0.6(6) . . . . ?
F12 C39 C38 C37 178.6(6) . . . . ?
F12 C39 C40 C35 179.1(4) . . . . ?
F13 C38 C37 F14 -1.8(7) . . . . ?
F13 C38 C37 C36 179.1(6) . . . . ?
F13 C38 C39 C40 -179.4(6) . . . . ?
F14 C37 C36 F15 1.6(7) . . . . ?
F14 C37 C36 C35 -177.3(5) . . . . ?
F14 C37 C38 C39 -179.9(6) . . . . ?
F15 C36 C35 C40 177.4(4) . . . . ?
F15 C36 C35 B1 -0.4(6) . . . . ?
F15 C36 C37 C38 -179.4(5) . . . . ?
O1 C26 O2 C27 -171.2(4) . . . . ?
O1 C26 C25 C24 7.6(5) . . . . ?
O1 B1 C41 C46 -117.6(4) . . . . ?
O1 B1 C41 C42 57.1(4) . . . . ?
O1 B1 C29 C30 0.3(4) . . . . ?
O1 B1 C29 C34 -171.1(3) . . . . ?
O1 B1 C35 C36 -135.7(4) . . . . ?
O1 B1 C35 C40 46.6(4) . . . . ?
O2 C26 O1 B1 35.9(5) . . . . ?
O2 C26 C25 C24 -173.2(4) . . . . ?
C9 P1 C17 C20 -156.0(5) . . . . ?
C9 P1 C17 C19 83.6(5) . . . . ?
C9 P1 C17 C18 -41.6(5) . . . . ?
C9 P1 C1 C3 -168.6(5) . . . . ?
C9 P1 C1 C4 75.8(4) . . . . ?
C9 P1 C1 C2 -44.2(4) . . . . ?
C9 P1 C24 C25 -47.0(3) . . . . ?
C9 P1 C13 C12 -51.0(12) . . . . ?
C9 P1 C13 C16 -158.8(11) . . . . ?
C9 P1 C13 C15 77.9(19) . . . . ?
C9 P1 C5 C4 135.4(7) . . . . ?
C9 P1 C5 C2 -100.2(8) . . . . ?
C9 P1 C5 C8 20.3(13) . . . . ?
C9 C12 C13 C16 174.6(12) . . . . ?
C9 C12 C13 C15 -71.3(18) . . . . ?
C3 C1 P1 C17 -43.6(6) . . . . ?
C3 C1 P1 C24 73.1(5) . . . . ?
C3 C1 P1 C13 -131.6(12) . . . . ?
C3 C1 P1 C5 174.0(13) . . . . ?
C3 C1 P1 C21 -24.3(8) . . . . ?
C3 C1 C4 C5 -179.5(13) . . . . ?
C3 C1 C2 C5 -174.3(15) . . . . ?
C11 C9 C12 C13 -177.1(15) . . . . ?
C4 C1 P1 C17 -159.3(5) . . . . ?
C4 C1 P1 C24 -42.6(6) . . . . ?
C4 C1 P1 C13 112.7(12) . . . . ?
C4 C1 P1 C5 58.4(13) . . . . ?
C4 C1 P1 C21 -139.9(9) . . . . ?
C4 C1 C2 C5 -60.1(14) . . . . ?
C4 C5 P1 C17 -113.9(12) . . . . ?
C4 C5 P1 C1 -60.9(15) . . . . ?
C4 C5 P1 C24 30.1(18) . . . . ?
C4 C5 P1 C13 154.8(14) . . . . ?
C4 C5 P1 C21 -80.4(17) . . . . ?
C4 C5 C2 C1 60.9(15) . . . . ?
C10 C9 C12 C13 66.2(14) . . . . ?
C12 C13 P1 C17 146.8(11) . . . . ?
C12 C13 P1 C1 -110.4(11) . . . . ?
C12 C13 P1 C24 45.1(11) . . . . ?
C12 C13 P1 C5 -81.6(13) . . . . ?
C12 C13 P1 C21 152.0(11) . . . . ?
C20 C17 P1 C1 78.4(5) . . . . ?
C20 C17 P1 C24 -39.9(5) . . . . ?
C20 C17 P1 C13 -143.8(8) . . . . ?
C20 C17 P1 C5 105.4(12) . . . . ?
C20 C17 P1 C21 44.7(13) . . . . ?
C20 C17 C19 C21 -50.0(12) . . . . ?
C2 C1 P1 C17 80.8(6) . . . . ?
C2 C1 P1 C24 -162.5(4) . . . . ?
C2 C1 P1 C13 -7.2(12) . . . . ?
C2 C1 P1 C5 -61.6(12) . . . . ?
C2 C1 P1 C21 100.1(8) . . . . ?
C2 C1 C4 C5 61.0(13) . . . . ?
C2 C5 P1 C17 11(2) . . . . ?
C2 C5 P1 C1 63.5(14) . . . . ?
C2 C5 P1 C24 154.5(11) . . . . ?
C2 C5 P1 C13 -80.8(17) . . . . ?
C2 C5 P1 C21 44.0(17) . . . . ?
C2 C5 C4 C1 -61.5(14) . . . . ?
C19 C17 P1 C1 -42.0(7) . . . . ?
C19 C17 P1 C24 -160.3(5) . . . . ?
C19 C17 P1 C13 95.8(8) . . . . ?
C19 C17 P1 C5 -15.0(14) . . . . ?
C19 C17 P1 C21 -75.7(14) . . . . ?
C17 P1 C24 C25 -165.4(3) . . . . ?
C17 P1 C13 C16 38.9(13) . . . . ?
C17 P1 C13 C15 -84.3(15) . . . . ?
C17 P1 C5 C8 131.0(17) . . . . ?
C17 C19 C21 C6 -173.6(14) . . . . ?
C1 P1 C17 C18 -167.2(6) . . . . ?
C1 P1 C24 C25 74.3(3) . . . . ?
C1 P1 C13 C16 141.8(18) . . . . ?
C1 P1 C13 C15 18.6(14) . . . . ?
C1 P1 C5 C8 -176.0(13) . . . . ?
C1 C4 C5 C8 177.4(12) . . . . ?
C1 C2 C5 C8 178.4(14) . . . . ?
C24 P1 C17 C18 74.5(5) . . . . ?
C24 P1 C13 C16 -62.7(12) . . . . ?
C24 P1 C13 C15 174.0(16) . . . . ?
C24 P1 C5 C8 -85.0(13) . . . . ?
C25 C24 P1 C13 -89.5(8) . . . . ?
C25 C24 P1 C5 40.4(10) . . . . ?
C25 C24 P1 C21 158.0(9) . . . . ?
C25 C26 O1 B1 -144.8(4) . . . . ?
C25 C26 O2 C27 9.6(6) . . . . ?
C26 O1 B1 C41 36.6(4) . . . . ?
C26 O1 B1 C29 -90.2(4) . . . . ?
C26 O1 B1 C35 155.2(4) . . . . ?
C26 O2 C27 C28 171.3(5) . . . . ?
C41 C46 C45 C44 2.0(7) . . . . ?
C41 C42 C43 C44 0.7(7) . . . . ?
C41 B1 C29 C30 -122.1(4) . . . . ?
C41 B1 C29 C34 66.5(4) . . . . ?
C41 B1 C35 C36 -20.3(5) . . . . ?
C41 B1 C35 C40 162.0(4) . . . . ?
C46 C41 C42 C43 -1.0(6) . . . . ?
C46 C41 B1 C29 7.7(6) . . . . ?
C46 C41 B1 C35 128.2(5) . . . . ?
C46 C45 C44 C43 -2.3(7) . . . . ?
C45 C46 C41 C42 -0.4(7) . . . . ?
C45 C46 C41 B1 174.5(5) . . . . ?
C45 C44 C43 C42 1.0(8) . . . . ?
C43 C42 C41 B1 -176.3(5) . . . . ?
C42 C41 B1 C29 -177.7(5) . . . . ?
C42 C41 B1 C35 -57.1(5) . . . . ?
C29 C30 C31 C32 1.8(5) . . . . ?
C29 C34 C33 C32 -0.0(5) . . . . ?
C29 B1 C35 C36 105.3(4) . . . . ?
C29 B1 C35 C40 -72.4(4) . . . . ?
C30 C29 C34 C33 1.6(5) . . . . ?
C30 C29 B1 C35 114.3(4) . . . . ?
C30 C31 C32 C33 -0.1(5) . . . . ?
C31 C30 C29 C34 -2.4(5) . . . . ?
C31 C30 C29 B1 -174.2(4) . . . . ?
C31 C32 C33 C34 -0.8(5) . . . . ?
C33 C34 C29 B1 173.8(4) . . . . ?
C34 C29 B1 C35 -57.1(4) . . . . ?
C35 C36 C37 C38 1.7(6) . . . . ?
C35 C40 C39 C38 -0.9(6) . . . . ?
C36 C35 C40 C39 3.3(5) . . . . ?
C36 C37 C38 C39 1.1(7) . . . . ?
C37 C36 C35 C40 -3.7(6) . . . . ?
C37 C36 C35 B1 178.5(5) . . . . ?
C37 C38 C39 C40 -1.4(7) . . . . ?
C39 C40 C35 B1 -178.7(5) . . . . ?
C13 P1 C17 C18 -29.4(8) . . . . ?
C13 P1 C5 C8 39.8(14) . . . . ?
C5 P1 C17 C18 -140.2(13) . . . . ?
C5 P1 C13 C16 170.6(17) . . . . ?
C5 P1 C13 C15 47.4(16) . . . . ?
C21 P1 C17 C18 159.1(13) . . . . ?
C21 P1 C13 C16 44.2(14) . . . . ?
C21 P1 C13 C15 -79.1(17) . . . . ?
C21 P1 C5 C8 164.6(15) . . . . ?
C21 C19 C17 C18 -166.0(11) . . . . ?

loop_
_smtbx_masks_void_nr
_smtbx_masks_void_average_x
_smtbx_masks_void_average_y
_smtbx_masks_void_average_z
_smtbx_masks_void_volume
_smtbx_masks_void_count_electrons
_smtbx_masks_void_content
1 0.000 0.000 0.500 290.5 103.5 '1.8 CHCl3'
